data_7025607
loop_
_publ_author_name
'Owen, Gareth R.'
'Gauthier, S\'ebastien'
'Weisbach, Nancy'
'Hampel, Frank'
'Bhuvanesh, Nattamai'
'Gladysz, John A.'

_publ_section_title
;
 Towards multistranded molecular wires: syntheses, structures, and
 reactivities of tetraplatinum bis(polyynediyl) complexes with [upper bond
 1 start]Pt-C(x)-Pt-(P(CH2)3P)2-Pt-C(x)-Pt-(P(CH2)3P[upper bond 1 end])2
 cores (x = 4, 6, 8).
;
_journal_issue 22
_journal_name_full 'Dalton transactions (Cambridge, England : 2003)'
_journal_page_first 5260
_journal_page_last 5271
_journal_paper_doi 10.1039/c002041a
_journal_volume 39
_journal_year 2010
_chemical_formula_sum 'C157 H130 Cl10 F20 O2 P8 Pt4'
_chemical_formula_weight 1905.61
_chemical_name_systematic
;
?
;
_space_group_IT_number 14
_symmetry_cell_setting monoclinic
_symmetry_space_group_name_Hall '-P 2ybc'
_symmetry_space_group_name_H-M 'P 1 21/c 1'
_atom_sites_solution_hydrogens geom
_atom_sites_solution_primary direct
_atom_sites_solution_secondary difmap
_audit_creation_method SHELXL-97
_cell_angle_alpha 90.00
_cell_angle_beta 101.2807(8)
_cell_angle_gamma 90.00
_cell_formula_units_Z 2
_cell_length_a 18.9198(3)
_cell_length_b 22.0175(3)
_cell_length_c 19.5265(2)
_cell_measurement_reflns_used 17256
_cell_measurement_temperature 173(2)
_cell_volume 7976.94(19)
_computing_cell_refinement DENZO-SMN
_computing_data_collection 'Nonius Collect'
_computing_data_reduction DENZO-SMN
_computing_molecular_graphics 'SHELXTL NT'
_computing_publication_material 'SHELXTL NT'
_computing_structure_refinement 'SHELXL-97 (Sheldrick, 1997)'
_computing_structure_solution 'SHELXS-97 (Sheldrick, 1990)'
_diffrn_ambient_temperature 173(2)
_diffrn_detector_area_resol_mean 9
_diffrn_measured_fraction_theta_full 0.997
_diffrn_measured_fraction_theta_max 0.997
_diffrn_measurement_device_type 'Nonius KappaCCD'
_diffrn_radiation_monochromator graphite
_diffrn_radiation_source 'fine-focus rotaing anode'
_diffrn_radiation_type MoK\a
_diffrn_radiation_wavelength 0.71073
_diffrn_reflns_av_R_equivalents 0.0285
_diffrn_reflns_av_sigmaI/netI 0.0454
_diffrn_reflns_limit_h_max 24
_diffrn_reflns_limit_h_min -24
_diffrn_reflns_limit_k_max 28
_diffrn_reflns_limit_k_min -28
_diffrn_reflns_limit_l_max 25
_diffrn_reflns_limit_l_min -25
_diffrn_reflns_number 34584
_diffrn_reflns_theta_full 27.48
_diffrn_reflns_theta_max 27.48
_diffrn_reflns_theta_min 1.41
_exptl_absorpt_coefficient_mu 3.817
_exptl_absorpt_correction_T_max 0.5157
_exptl_absorpt_correction_T_min 0.5157
_exptl_absorpt_correction_type empirical
_exptl_absorpt_process_details Scalepack
_exptl_crystal_colour yellow
_exptl_crystal_density_diffrn 1.587
_exptl_crystal_density_method 'not measured'
_exptl_crystal_description cube
_exptl_crystal_F_000 3740
_exptl_crystal_size_max 0.20
_exptl_crystal_size_mid 0.20
_exptl_crystal_size_min 0.20
_refine_diff_density_max 4.285
_refine_diff_density_min -1.500
_refine_diff_density_rms 0.199
_refine_ls_extinction_method none
_refine_ls_goodness_of_fit_ref 1.097
_refine_ls_hydrogen_treatment 'riding model'
_refine_ls_matrix_type full
_refine_ls_number_parameters 906
_refine_ls_number_reflns 18238
_refine_ls_number_restraints 4
_refine_ls_restrained_S_all 1.098
_refine_ls_R_factor_all 0.0626
_refine_ls_R_factor_gt 0.0442
_refine_ls_shift/su_max 0.112
_refine_ls_shift/su_mean 0.019
_refine_ls_structure_factor_coef Fsqd
_refine_ls_weighting_details 'calc w=1/[\s^2^(Fo^2^)+(0.1000P)^2^+0.0000P] where P=(Fo^2^+2Fc^2^)/3'
_refine_ls_weighting_scheme calc
_refine_ls_wR_factor_gt 0.1410
_refine_ls_wR_factor_ref 0.1540
_reflns_number_gt 14180
_reflns_number_total 18238
_reflns_threshold_expression >2sigma(I)
_cod_data_source_file c002041a.txt
_cod_data_source_block go10
_cod_depositor_comments
;
The following automatic conversions were performed:

'_symmetry_cell_setting' value 'Monoclinic' changed to 'monoclinic'
according to /home/saulius/struct/CIF-dictionaries/cif_core.dic
dictionary named 'cif_core.dic' version 2.4.2 from 2011-04-26.

Automatic conversion script
Id: cif_fix_values 1891 2012-01-12 08:04:46Z andrius 
;
_cod_original_sg_symbol_H-M P2(1)/c
_cod_database_code 7025607

loop_
_symmetry_equiv_pos_as_xyz
'x, y, z'
'-x, y+1/2, -z+1/2'
'-x, -y, -z'
'x, -y-1/2, z-1/2'

loop_
_atom_site_label
_atom_site_type_symbol
_atom_site_fract_x
_atom_site_fract_y
_atom_site_fract_z
_atom_site_U_iso_or_equiv
_atom_site_adp_type
_atom_site_occupancy
_atom_site_symmetry_multiplicity
_atom_site_calc_flag
_atom_site_refinement_flags
Pt1 Pt 0.442726(12) 0.582109(10) -1.226700(10) 0.02652(8) Uani 1 1 d .
P1 P 0.44180(8) 0.48205(6) -1.19111(7) 0.0269(3) Uani 1 1 d .
C1B C 0.4091(3) 0.6715(3) -1.3720(3) 0.0367(14) Uani 1 1 d .
H1BA H 0.3989 0.7132 -1.3901 0.044 Uiso 1 1 calc R
H1BB H 0.4449 0.6533 -1.3968 0.044 Uiso 1 1 calc R
C1' C 0.2880(4) 0.5070(3) -1.4988(3) 0.0344(13) Uani 1 1 d .
C1A C 0.4185(3) 0.4299(3) -1.2656(3) 0.0292(12) Uani 1 1 d .
H1AA H 0.4561 0.4318 -1.2945 0.035 Uiso 1 1 calc R
H1AB H 0.4166 0.3877 -1.2484 0.035 Uiso 1 1 calc R
C1 C 0.4979(3) 0.5512(3) -1.2972(3) 0.0365(14) Uani 1 1 d .
Pt2 Pt 0.209701(11) 0.513807(9) -1.444973(10) 0.02578(8) Uani 1 1 d .
P2 P 0.44797(8) 0.67523(7) -1.27856(8) 0.0304(3) Uani 1 1 d .
C2A C 0.3452(3) 0.4472(3) -1.3103(3) 0.0309(12) Uani 1 1 d .
H2AA H 0.3493 0.4868 -1.3330 0.037 Uiso 1 1 calc R
H2AB H 0.3093 0.4515 -1.2798 0.037 Uiso 1 1 calc R
C2B C 0.3392(4) 0.6340(3) -1.3880(3) 0.0448(17) Uani 1 1 d .
H2BA H 0.3516 0.5903 -1.3884 0.054 Uiso 1 1 calc R
H2BB H 0.3117 0.6405 -1.3504 0.054 Uiso 1 1 calc R
C2 C 0.5351(4) 0.5330(3) -1.3366(3) 0.0389(14) Uani 1 1 d .
C2' C 0.3317(4) 0.5041(3) -1.5363(4) 0.0399(15) Uani 1 1 d .
P3 P 0.20343(8) 0.61402(7) -1.47705(7) 0.0295(3) Uani 1 1 d .
C3B C 0.2918(3) 0.6509(3) -1.4582(3) 0.0358(14) Uani 1 1 d .
H3BA H 0.3180 0.6404 -1.4958 0.043 Uiso 1 1 calc R
H3BB H 0.2845 0.6954 -1.4594 0.043 Uiso 1 1 calc R
C3A C 0.3189(3) 0.3992(3) -1.3663(3) 0.0319(12) Uani 1 1 d .
H3AA H 0.3211 0.3587 -1.3439 0.038 Uiso 1 1 calc R
H3AB H 0.3517 0.3986 -1.4000 0.038 Uiso 1 1 calc R
C3 C 0.5801(4) 0.5156(3) -1.3789(4) 0.0452(16) Uani 1 1 d .
C3' C 0.3781(4) 0.4954(3) -1.5828(4) 0.0462(17) Uani 1 1 d .
P4 P 0.22654(8) 0.41312(6) -1.41367(8) 0.0277(3) Uani 1 1 d .
C11 C 0.3941(3) 0.6200(3) -1.1511(3) 0.0314(12) Uani 1 1 d .
F12 F 0.5061(2) 0.63008(19) -1.07158(19) 0.0499(10) Uani 1 1 d .
C12 C 0.4326(4) 0.6388(3) -1.0860(3) 0.0387(14) Uani 1 1 d .
F13 F 0.4441(3) 0.6854(2) -0.9749(2) 0.0685(14) Uani 1 1 d .
C13 C 0.4044(5) 0.6681(3) -1.0370(3) 0.0489(18) Uani 1 1 d .
F14 F 0.2996(3) 0.7058(2) -1.0000(2) 0.0790(17) Uani 1 1 d .
C14 C 0.3311(5) 0.6800(3) -1.0489(4) 0.053(2) Uani 1 1 d .
F15 F 0.2178(3) 0.6722(2) -1.1242(3) 0.0670(13) Uani 1 1 d .
C15 C 0.2884(4) 0.6619(3) -1.1115(4) 0.0455(16) Uani 1 1 d .
F16 F 0.2775(2) 0.61879(17) -1.22208(18) 0.0417(8) Uani 1 1 d .
C16 C 0.3215(4) 0.6333(3) -1.1604(3) 0.0350(13) Uani 1 1 d .
C21 C 0.1257(3) 0.5245(2) -1.3931(3) 0.0282(12) Uani 1 1 d .
F22 F 0.1974(2) 0.50849(16) -1.28063(18) 0.0386(8) Uani 1 1 d .
C22 C 0.1317(3) 0.5211(3) -1.3215(3) 0.0312(12) Uani 1 1 d .
F23 F 0.0863(3) 0.5253(2) -1.21588(19) 0.0557(11) Uani 1 1 d .
C23 C 0.0760(4) 0.5303(3) -1.2870(3) 0.0386(14) Uani 1 1 d .
F24 F -0.0471(2) 0.5538(2) -1.2914(2) 0.0620(12) Uani 1 1 d .
C24 C 0.0101(4) 0.5447(3) -1.3243(4) 0.0431(15) Uani 1 1 d .
C25 C -0.0002(3) 0.5507(3) -1.3951(4) 0.0415(15) Uani 1 1 d .
F25 F -0.0657(2) 0.5667(2) -1.4321(2) 0.0564(11) Uani 1 1 d .
F26 F 0.04448(19) 0.55029(17) -1.49807(17) 0.0399(8) Uani 1 1 d .
C26 C 0.0571(3) 0.5414(3) -1.4278(3) 0.0318(12) Uani 1 1 d .
C31 C 0.5294(3) 0.4593(3) -1.1430(3) 0.0304(12) Uani 1 1 d .
C32 C 0.5733(4) 0.4167(4) -1.1679(4) 0.053(2) Uani 1 1 d .
H32A H 0.5571 0.3968 -1.2113 0.063 Uiso 1 1 calc R
C33 C 0.6406(5) 0.4041(4) -1.1282(4) 0.065(2) Uani 1 1 d .
H33A H 0.6710 0.3763 -1.1458 0.078 Uiso 1 1 calc R
C34 C 0.6644(4) 0.4301(3) -1.0653(4) 0.0489(17) Uani 1 1 d .
H34A H 0.7109 0.4207 -1.0392 0.059 Uiso 1 1 calc R
C35 C 0.6207(4) 0.4700(3) -1.0396(3) 0.0442(16) Uani 1 1 d .
H35A H 0.6367 0.4878 -0.9950 0.053 Uiso 1 1 calc R
C36 C 0.5533(4) 0.4848(3) -1.0780(3) 0.0395(15) Uani 1 1 d .
H36A H 0.5235 0.5126 -1.0595 0.047 Uiso 1 1 calc R
C41 C 0.3792(3) 0.4567(3) -1.1370(3) 0.0298(12) Uani 1 1 d .
C42 C 0.3956(4) 0.4098(3) -1.0885(3) 0.0372(14) Uani 1 1 d .
H42A H 0.4425 0.3925 -1.0795 0.045 Uiso 1 1 calc R
C43 C 0.3441(4) 0.3886(3) -1.0538(3) 0.0431(16) Uani 1 1 d .
H43A H 0.3560 0.3571 -1.0203 0.052 Uiso 1 1 calc R
C44 C 0.2761(4) 0.4120(3) -1.0668(4) 0.0472(17) Uani 1 1 d .
H44A H 0.2409 0.3961 -1.0432 0.057 Uiso 1 1 calc R
C45 C 0.2581(4) 0.4590(3) -1.1145(3) 0.0383(14) Uani 1 1 d .
H45A H 0.2107 0.4755 -1.1234 0.046 Uiso 1 1 calc R
C46 C 0.3090(3) 0.4812(3) -1.1485(3) 0.0337(13) Uani 1 1 d .
H46A H 0.2970 0.5139 -1.1805 0.040 Uiso 1 1 calc R
C51 C 0.4020(4) 0.7386(3) -1.2455(3) 0.0368(14) Uani 1 1 d .
C52 C 0.4351(5) 0.7671(4) -1.1849(4) 0.0565(19) Uani 1 1 d .
H52A H 0.4823 0.7553 -1.1627 0.068 Uiso 1 1 calc R
C53 C 0.3997(6) 0.8135(4) -1.1558(5) 0.075(3) Uani 1 1 d .
H53A H 0.4217 0.8328 -1.1135 0.090 Uiso 1 1 calc R
C54 C 0.3301(6) 0.8307(4) -1.1914(6) 0.074(3) Uani 1 1 d .
H54A H 0.3058 0.8630 -1.1735 0.089 Uiso 1 1 calc R
C55 C 0.2974(5) 0.8022(4) -1.2503(4) 0.063(2) Uani 1 1 d .
H55A H 0.2499 0.8134 -1.2723 0.076 Uiso 1 1 calc R
C56 C 0.3333(4) 0.7566(3) -1.2785(4) 0.0500(17) Uani 1 1 d .
H56A H 0.3108 0.7374 -1.3208 0.060 Uiso 1 1 calc R
C61 C 0.5401(3) 0.7028(3) -1.2722(3) 0.0341(13) Uani 1 1 d .
C62 C 0.5930(4) 0.6817(4) -1.2193(4) 0.063(2) Uani 1 1 d .
H62A H 0.5816 0.6527 -1.1870 0.076 Uiso 1 1 calc R
C63 C 0.6636(5) 0.7029(5) -1.2128(5) 0.081(3) Uani 1 1 d .
H63A H 0.6996 0.6888 -1.1753 0.097 Uiso 1 1 calc R
C64 C 0.6813(5) 0.7424(4) -1.2579(5) 0.063(2) Uani 1 1 d .
H64A H 0.7299 0.7555 -1.2533 0.076 Uiso 1 1 calc R
C65 C 0.6300(4) 0.7638(4) -1.3108(5) 0.060(2) Uani 1 1 d .
H65A H 0.6426 0.7921 -1.3431 0.072 Uiso 1 1 calc R
C66 C 0.5584(4) 0.7443(3) -1.3177(4) 0.0518(18) Uani 1 1 d .
H66A H 0.5224 0.7600 -1.3543 0.062 Uiso 1 1 calc R
C71 C 0.1438(4) 0.6607(3) -1.4356(3) 0.0358(14) Uani 1 1 d .
C72 C 0.1583(4) 0.6641(3) -1.3626(3) 0.0422(15) Uani 1 1 d .
H72A H 0.2006 0.6459 -1.3364 0.051 Uiso 1 1 calc R
C73 C 0.1102(5) 0.6948(4) -1.3285(4) 0.062(2) Uani 1 1 d .
H73A H 0.1195 0.6969 -1.2789 0.074 Uiso 1 1 calc R
C74 C 0.0485(6) 0.7222(4) -1.3672(5) 0.079(3) Uani 1 1 d .
H74A H 0.0164 0.7438 -1.3442 0.095 Uiso 1 1 calc R
C75 C 0.0346(6) 0.7179(4) -1.4384(5) 0.076(3) Uani 1 1 d .
H75A H -0.0076 0.7361 -1.4647 0.092 Uiso 1 1 calc R
C76 C 0.0812(4) 0.6873(3) -1.4724(4) 0.0523(19) Uani 1 1 d .
H76A H 0.0703 0.6844 -1.5219 0.063 Uiso 1 1 calc R
C81 C 0.1727(3) 0.6255(3) -1.5701(3) 0.0336(13) Uani 1 1 d .
C82 C 0.1733(4) 0.6837(3) -1.5984(3) 0.0426(15) Uani 1 1 d .
H82A H 0.1900 0.7170 -1.5687 0.051 Uiso 1 1 calc R
C83 C 0.1497(4) 0.6933(4) -1.6695(4) 0.0530(19) Uani 1 1 d .
H83A H 0.1484 0.7333 -1.6882 0.064 Uiso 1 1 calc R
C84 C 0.1277(4) 0.6437(4) -1.7137(3) 0.0522(19) Uani 1 1 d .
H84A H 0.1129 0.6496 -1.7626 0.063 Uiso 1 1 calc R
C85 C 0.1278(4) 0.5864(4) -1.6857(4) 0.054(2) Uani 1 1 d .
H85A H 0.1128 0.5527 -1.7155 0.065 Uiso 1 1 calc R
C86 C 0.1500(4) 0.5773(3) -1.6128(3) 0.0392(15) Uani 1 1 d .
H86A H 0.1490 0.5377 -1.5937 0.047 Uiso 1 1 calc R
C91 C 0.1675(3) 0.3841(3) -1.3587(3) 0.0321(12) Uani 1 1 d .
C92 C 0.0931(4) 0.3811(3) -1.3868(3) 0.0382(14) Uani 1 1 d .
H92A H 0.0763 0.3904 -1.4347 0.046 Uiso 1 1 calc R
C93 C 0.0448(4) 0.3648(3) -1.3463(4) 0.0464(16) Uani 1 1 d .
H93A H -0.0049 0.3614 -1.3669 0.056 Uiso 1 1 calc R
C94 C 0.0673(4) 0.3535(4) -1.2757(4) 0.0530(19) Uani 1 1 d .
H94A H 0.0331 0.3444 -1.2474 0.064 Uiso 1 1 calc R
C95 C 0.1411(4) 0.3555(3) -1.2463(4) 0.0495(17) Uani 1 1 d .
H95A H 0.1572 0.3463 -1.1982 0.059 Uiso 1 1 calc R
C96 C 0.1910(4) 0.3707(3) -1.2873(3) 0.0386(14) Uani 1 1 d .
H96A H 0.2409 0.3721 -1.2671 0.046 Uiso 1 1 calc R
C101 C 0.2152(4) 0.3569(3) -1.4842(3) 0.0382(14) Uani 1 1 d .
C102 C 0.2123(4) 0.3736(4) -1.5523(3) 0.0455(17) Uani 1 1 d .
H10A H 0.2147 0.4152 -1.5643 0.055 Uiso 1 1 calc R
C103 C 0.2059(5) 0.3285(5) -1.6048(5) 0.076(3) Uani 1 1 d .
H10B H 0.2030 0.3396 -1.6522 0.091 Uiso 1 1 calc R
C104 C 0.2040(7) 0.2681(5) -1.5863(6) 0.094(4) Uani 1 1 d .
H10C H 0.2020 0.2376 -1.6211 0.113 Uiso 1 1 calc R
C105 C 0.2050(7) 0.2510(5) -1.5170(6) 0.098(4) Uani 1 1 d .
H10D H 0.2006 0.2096 -1.5050 0.117 Uiso 1 1 calc R
C106 C 0.2127(5) 0.2960(4) -1.4663(5) 0.065(2) Uani 1 1 d .
H10E H 0.2163 0.2850 -1.4187 0.078 Uiso 1 1 calc R
Cl20 Cl 0.4167(2) 0.21938(17) -0.9872(2) 0.1327(14) Uani 1 1 d .
Cl21 Cl 0.4848(2) 0.10185(16) -0.9783(2) 0.1186(12) Uani 1 1 d .
Cl31 Cl -0.2642(5) 0.5663(3) -2.1290(3) 0.221(3) Uani 1 1 d D
Cl32 Cl -0.2288(5) 0.5491(6) -2.2652(4) 0.288(5) Uani 1 1 d D
C200 C 0.4174(5) 0.1489(4) -1.0241(5) 0.073(3) Uani 1 1 d .
H20A H 0.4247 0.1535 -1.0727 0.088 Uiso 1 1 calc R
H20B H 0.3700 0.1294 -1.0259 0.088 Uiso 1 1 calc R
O211 O -0.0142(9) 0.1741(9) -1.3354(11) 0.218(7) Uani 1 1 d D
C212 C 0.020(2) 0.1743(19) -1.4071(12) 0.39(4) Uani 1 1 d D
H21A H 0.0160 0.1332 -1.4281 0.467 Uiso 1 1 calc R
H21B H -0.0074 0.2029 -1.4416 0.467 Uiso 1 1 calc R
C213 C 0.0867(18) 0.190(2) -1.3913(17) 0.30(3) Uani 1 1 d D
H21C H 0.1147 0.1604 -1.4126 0.356 Uiso 1 1 calc R
H21D H 0.0909 0.2297 -1.4150 0.356 Uiso 1 1 calc R
C214 C 0.1169(18) 0.1966(12) -1.330(2) 0.26(2) Uani 1 1 d D
H21E H 0.1318 0.2393 -1.3203 0.310 Uiso 1 1 calc R
H21F H 0.1602 0.1703 -1.3193 0.310 Uiso 1 1 calc R
C215 C 0.071(2) 0.1807(12) -1.2935(14) 0.31(3) Uani 1 1 d D
H21G H 0.0720 0.2109 -1.2557 0.375 Uiso 1 1 calc R
H21H H 0.0858 0.1412 -1.2712 0.375 Uiso 1 1 calc R
C300 C -0.2910(10) 0.5289(12) -2.2149(7) 0.274(19) Uani 1 1 d D
H30A H -0.3413 0.5296 -2.2412 0.328 Uiso 1 1 d R
H30B H -0.2748 0.4862 -2.2070 0.328 Uiso 1 1 d R
Cl51 Cl -0.1632(7) 0.3507(6) -2.0843(7) 0.191(5) Uiso 0.50 1 d PD
Cl52 Cl -0.1347(9) 0.4239(8) -1.9704(9) 0.234(6) Uiso 0.50 1 d PD
C500 C -0.127(2) 0.3653(17) -2.0110(15) 0.173(16) Uiso 0.50 1 d PD
H50A H -0.0750 0.3606 -2.0096 0.208 Uiso 0.50 1 calc PR
H50B H -0.1409 0.3320 -1.9820 0.208 Uiso 0.50 1 calc PR

loop_
_atom_site_aniso_label
_atom_site_aniso_U_11
_atom_site_aniso_U_22
_atom_site_aniso_U_33
_atom_site_aniso_U_23
_atom_site_aniso_U_13
_atom_site_aniso_U_12
Pt1 0.02516(13) 0.02965(13) 0.02439(12) 0.00103(8) 0.00397(8) -0.00015(8)
P1 0.0276(8) 0.0279(7) 0.0244(7) -0.0003(5) 0.0034(6) 0.0026(6)
C1B 0.037(3) 0.045(3) 0.026(3) 0.009(3) 0.001(2) -0.015(3)
C1' 0.039(4) 0.035(3) 0.030(3) 0.002(2) 0.009(3) -0.001(3)
C1A 0.030(3) 0.031(3) 0.025(3) -0.001(2) 0.002(2) 0.001(2)
C1 0.030(3) 0.043(3) 0.036(3) 0.004(3) 0.007(3) -0.003(3)
Pt2 0.02475(13) 0.02934(13) 0.02327(12) -0.00111(8) 0.00478(8) -0.00018(8)
P2 0.0276(8) 0.0322(7) 0.0300(7) 0.0024(6) 0.0018(6) -0.0048(6)
C2A 0.027(3) 0.032(3) 0.033(3) -0.003(2) 0.006(2) 0.001(2)
C2B 0.041(4) 0.045(4) 0.041(3) 0.012(3) -0.010(3) -0.012(3)
C2 0.036(4) 0.044(3) 0.040(3) -0.002(3) 0.018(3) -0.001(3)
C2' 0.038(4) 0.043(3) 0.044(4) 0.002(3) 0.020(3) 0.000(3)
P3 0.0296(8) 0.0319(7) 0.0252(7) 0.0013(6) 0.0011(6) -0.0007(6)
C3B 0.032(3) 0.038(3) 0.032(3) 0.006(3) -0.006(2) -0.006(3)
C3A 0.028(3) 0.034(3) 0.032(3) -0.006(2) 0.002(2) 0.002(2)
C3 0.048(4) 0.048(4) 0.044(4) 0.002(3) 0.020(3) 0.000(3)
C3' 0.047(4) 0.040(4) 0.056(4) 0.005(3) 0.020(3) 0.004(3)
P4 0.0265(8) 0.0279(7) 0.0281(7) -0.0039(6) 0.0039(6) 0.0007(6)
C11 0.042(4) 0.028(3) 0.024(3) 0.000(2) 0.005(2) -0.001(2)
F12 0.053(3) 0.056(2) 0.0352(19) -0.0074(18) -0.0055(17) -0.0026(19)
C12 0.048(4) 0.032(3) 0.034(3) 0.000(3) 0.002(3) 0.007(3)
F13 0.104(4) 0.060(3) 0.035(2) -0.018(2) -0.002(2) 0.005(3)
C13 0.079(6) 0.037(3) 0.028(3) -0.007(3) 0.006(3) 0.001(3)
F14 0.122(5) 0.061(3) 0.062(3) -0.013(2) 0.037(3) 0.041(3)
C14 0.083(6) 0.037(4) 0.042(4) -0.004(3) 0.022(4) 0.017(4)
F15 0.058(3) 0.074(3) 0.072(3) -0.004(2) 0.022(2) 0.032(2)
C15 0.055(4) 0.041(4) 0.043(4) 0.003(3) 0.016(3) 0.018(3)
F16 0.037(2) 0.049(2) 0.0386(19) 0.0005(16) 0.0055(15) 0.0051(17)
C16 0.045(4) 0.032(3) 0.028(3) 0.001(2) 0.008(3) 0.008(3)
C21 0.030(3) 0.026(3) 0.029(3) -0.004(2) 0.007(2) 0.000(2)
F22 0.038(2) 0.046(2) 0.0301(17) 0.0027(15) 0.0024(15) 0.0089(16)
C22 0.033(3) 0.032(3) 0.028(3) 0.001(2) 0.003(2) 0.004(2)
F23 0.066(3) 0.075(3) 0.0295(19) 0.0033(19) 0.0196(18) 0.012(2)
C23 0.050(4) 0.040(3) 0.029(3) -0.004(3) 0.015(3) -0.001(3)
F24 0.048(3) 0.080(3) 0.068(3) -0.008(2) 0.035(2) 0.008(2)
C24 0.036(4) 0.047(4) 0.046(4) -0.006(3) 0.009(3) 0.006(3)
C25 0.024(3) 0.051(4) 0.049(4) -0.007(3) 0.008(3) 0.003(3)
F25 0.028(2) 0.082(3) 0.058(2) -0.006(2) 0.0046(18) 0.006(2)
F26 0.0319(19) 0.054(2) 0.0305(17) -0.0021(16) -0.0009(14) -0.0010(16)
C26 0.032(3) 0.035(3) 0.026(3) -0.004(2) 0.003(2) 0.003(2)
C31 0.030(3) 0.031(3) 0.029(3) 0.002(2) 0.002(2) 0.006(2)
C32 0.047(4) 0.069(5) 0.040(4) -0.012(3) 0.004(3) 0.021(4)
C33 0.052(5) 0.078(6) 0.059(5) -0.017(4) -0.003(4) 0.032(4)
C34 0.032(4) 0.060(4) 0.051(4) 0.005(3) -0.001(3) 0.013(3)
C35 0.039(4) 0.052(4) 0.036(3) -0.002(3) -0.007(3) -0.002(3)
C36 0.039(4) 0.042(4) 0.035(3) -0.008(3) 0.000(3) 0.007(3)
C41 0.035(3) 0.027(3) 0.028(3) -0.002(2) 0.005(2) -0.005(2)
C42 0.039(4) 0.035(3) 0.037(3) 0.000(3) 0.007(3) 0.005(3)
C43 0.055(4) 0.035(3) 0.039(3) 0.014(3) 0.008(3) 0.000(3)
C44 0.050(4) 0.050(4) 0.044(4) 0.000(3) 0.014(3) -0.015(3)
C45 0.037(4) 0.045(4) 0.034(3) 0.001(3) 0.009(3) -0.003(3)
C46 0.031(3) 0.036(3) 0.032(3) -0.002(2) 0.001(2) 0.004(2)
C51 0.048(4) 0.028(3) 0.037(3) 0.006(2) 0.014(3) 0.002(3)
C52 0.061(5) 0.052(4) 0.055(4) -0.009(4) 0.009(4) 0.006(4)
C53 0.090(7) 0.068(6) 0.067(6) -0.025(5) 0.017(5) -0.006(5)
C54 0.087(7) 0.055(5) 0.093(7) 0.015(5) 0.049(6) 0.027(5)
C55 0.073(6) 0.067(5) 0.054(5) 0.008(4) 0.024(4) 0.025(5)
C56 0.045(4) 0.053(4) 0.055(4) 0.008(3) 0.015(3) 0.013(3)
C61 0.037(3) 0.033(3) 0.032(3) -0.003(2) 0.006(2) -0.008(3)
C62 0.039(4) 0.078(6) 0.065(5) 0.020(4) -0.008(4) -0.013(4)
C63 0.047(5) 0.087(7) 0.093(7) 0.027(6) -0.024(5) -0.024(5)
C64 0.042(5) 0.055(5) 0.096(7) -0.004(4) 0.021(4) -0.021(4)
C65 0.047(5) 0.050(4) 0.085(6) 0.016(4) 0.019(4) -0.014(4)
C66 0.044(4) 0.046(4) 0.062(4) 0.012(3) 0.004(3) -0.009(3)
C71 0.046(4) 0.029(3) 0.033(3) -0.002(2) 0.007(3) 0.002(3)
C72 0.056(4) 0.037(3) 0.035(3) -0.008(3) 0.013(3) -0.009(3)
C73 0.089(7) 0.048(4) 0.049(4) -0.017(4) 0.017(4) -0.001(4)
C74 0.111(8) 0.063(5) 0.069(6) -0.010(5) 0.034(6) 0.034(6)
C75 0.079(7) 0.077(6) 0.076(6) 0.012(5) 0.024(5) 0.042(5)
C76 0.062(5) 0.056(4) 0.038(3) 0.004(3) 0.006(3) 0.025(4)
C81 0.029(3) 0.044(3) 0.027(3) 0.004(3) 0.002(2) -0.001(3)
C82 0.043(4) 0.043(4) 0.038(3) 0.007(3) -0.002(3) -0.002(3)
C83 0.047(4) 0.072(5) 0.040(4) 0.024(4) 0.006(3) -0.005(4)
C84 0.041(4) 0.085(6) 0.029(3) 0.011(4) 0.002(3) -0.007(4)
C85 0.051(5) 0.077(5) 0.028(3) -0.003(3) -0.006(3) -0.002(4)
C86 0.036(4) 0.053(4) 0.028(3) 0.001(3) 0.006(3) -0.005(3)
C91 0.029(3) 0.029(3) 0.038(3) 0.003(2) 0.005(2) -0.001(2)
C92 0.038(4) 0.041(3) 0.034(3) 0.001(3) 0.002(3) -0.002(3)
C93 0.034(4) 0.049(4) 0.055(4) 0.002(3) 0.007(3) 0.000(3)
C94 0.050(5) 0.059(5) 0.053(4) 0.009(4) 0.017(3) -0.007(4)
C95 0.045(4) 0.055(4) 0.047(4) 0.017(3) 0.003(3) 0.001(3)
C96 0.035(3) 0.038(3) 0.040(3) 0.011(3) 0.003(3) 0.002(3)
C101 0.036(4) 0.032(3) 0.044(3) -0.013(3) 0.002(3) -0.002(3)
C102 0.038(4) 0.061(4) 0.036(3) -0.021(3) 0.003(3) -0.006(3)
C103 0.071(6) 0.103(8) 0.056(5) -0.036(5) 0.021(4) -0.014(5)
C104 0.125(10) 0.075(7) 0.084(7) -0.052(6) 0.026(7) -0.030(6)
C105 0.149(11) 0.054(6) 0.095(8) -0.046(6) 0.035(7) -0.021(6)
C106 0.087(7) 0.051(5) 0.061(5) -0.019(4) 0.027(5) -0.003(4)
Cl20 0.149(3) 0.095(2) 0.139(3) 0.000(2) -0.009(3) 0.013(2)
Cl21 0.099(2) 0.102(2) 0.129(3) -0.016(2) -0.040(2) -0.0054(18)
Cl31 0.280(8) 0.209(6) 0.165(5) 0.054(4) 0.022(5) -0.048(6)
Cl32 0.241(9) 0.441(15) 0.204(7) 0.009(8) 0.099(6) 0.110(9)
C200 0.063(6) 0.078(6) 0.077(6) -0.006(5) 0.012(5) -0.010(5)
O211 0.165(13) 0.30(2) 0.207(16) 0.063(16) 0.070(12) 0.001(14)
C212 0.64(9) 0.25(4) 0.16(3) 0.01(3) -0.21(4) 0.05(5)
C213 0.34(7) 0.28(5) 0.35(6) 0.14(5) 0.27(6) 0.05(4)
C214 0.18(2) 0.092(14) 0.49(7) 0.02(3) 0.02(4) -0.043(15)
C215 0.52(7) 0.18(3) 0.18(2) 0.065(19) -0.07(3) -0.18(4)
C300 0.22(3) 0.37(4) 0.17(2) 0.12(2) -0.11(2) -0.18(3)

loop_
_atom_type_symbol
_atom_type_description
_atom_type_scat_dispersion_real
_atom_type_scat_dispersion_imag
_atom_type_scat_source
C C 0.0033 0.0016 'International Tables Vol C Tables 4.2.6.8 and 6.1.1.4'
H H 0.0000 0.0000 'International Tables Vol C Tables 4.2.6.8 and 6.1.1.4'
F F 0.0171 0.0103 'International Tables Vol C Tables 4.2.6.8 and 6.1.1.4'
P P 0.1023 0.0942 'International Tables Vol C Tables 4.2.6.8 and 6.1.1.4'
Pt Pt -1.7033 8.3905 'International Tables Vol C Tables 4.2.6.8 and 6.1.1.4'
Cl Cl 0.1484 0.1585 'International Tables Vol C Tables 4.2.6.8 and 6.1.1.4'
O O 0.0106 0.0060 'International Tables Vol C Tables 4.2.6.8 and 6.1.1.4'

loop_
_geom_angle_atom_site_label_1
_geom_angle_atom_site_label_2
_geom_angle_atom_site_label_3
_geom_angle
_geom_angle_site_symmetry_1
_geom_angle_site_symmetry_3
C1 Pt1 C11 174.3(2) . .
C1 Pt1 P2 85.82(19) . .
C11 Pt1 P2 91.05(16) . .
C1 Pt1 P1 85.31(19) . .
C11 Pt1 P1 98.03(16) . .
P2 Pt1 P1 170.66(5) . .
C1 Pt1 Pt1 20.99(17) . 3_662
C11 Pt1 Pt1 162.35(16) . 3_662
P2 Pt1 Pt1 81.04(4) . 3_662
P1 Pt1 Pt1 89.63(4) . 3_662
C31 P1 C41 104.4(3) . .
C31 P1 C1A 106.9(3) . .
C41 P1 C1A 100.7(3) . .
C31 P1 Pt1 111.1(2) . .
C41 P1 Pt1 120.65(19) . .
C1A P1 Pt1 111.86(19) . .
C2B C1B P2 112.8(4) . .
C2' C1' Pt2 174.8(6) . .
C2A C1A P1 110.1(4) . .
C2 C1 Pt1 175.9(6) . .
C1' Pt2 C21 176.7(2) . .
C1' Pt2 P3 86.09(18) . .
C21 Pt2 P3 91.17(16) . .
C1' Pt2 P4 89.38(18) . .
C21 Pt2 P4 93.42(16) . .
P3 Pt2 P4 174.93(6) . .
C1' Pt2 Pt2 20.96(18) . 3_662
C21 Pt2 Pt2 161.14(15) . 3_662
P3 Pt2 Pt2 90.01(4) . 3_662
P4 Pt2 Pt2 84.96(4) . 3_662
C61 P2 C51 103.6(3) . .
C61 P2 C1B 105.9(3) . .
C51 P2 C1B 105.1(3) . .
C61 P2 Pt1 112.9(2) . .
C51 P2 Pt1 117.5(2) . .
C1B P2 Pt1 110.8(2) . .
C1A C2A C3A 111.4(5) . .
C3B C2B C1B 112.4(5) . .
C1 C2 C3 176.0(8) . .
C1' C2' C3' 173.9(8) . .
C81 P3 C71 105.1(3) . .
C81 P3 C3B 103.9(3) . .
C71 P3 C3B 106.3(3) . .
C81 P3 Pt2 113.4(2) . .
C71 P3 Pt2 115.1(2) . .
C3B P3 Pt2 112.1(2) . .
C2B C3B P3 115.1(4) . .
C2A C3A P4 112.8(4) . .
C3' C3 C2 175.0(8) 3_662 .
C3 C3' C2' 175.8(8) 3_662 .
C91 P4 C3A 106.2(3) . .
C91 P4 C101 102.2(3) . .
C3A P4 C101 103.0(3) . .
C91 P4 Pt2 115.3(2) . .
C3A P4 Pt2 111.3(2) . .
C101 P4 Pt2 117.4(2) . .
C16 C11 C12 112.7(5) . .
C16 C11 Pt1 124.2(4) . .
C12 C11 Pt1 122.9(5) . .
C13 C12 F12 116.5(6) . .
C13 C12 C11 125.3(7) . .
F12 C12 C11 118.1(6) . .
C12 C13 F13 123.0(7) . .
C12 C13 C14 119.5(6) . .
F13 C13 C14 117.5(6) . .
F14 C14 C15 118.9(8) . .
F14 C14 C13 121.9(7) . .
C15 C14 C13 119.1(6) . .
F15 C15 C14 120.5(6) . .
F15 C15 C16 121.2(6) . .
C14 C15 C16 118.2(7) . .
F16 C16 C11 119.1(5) . .
F16 C16 C15 115.8(6) . .
C11 C16 C15 125.1(6) . .
C22 C21 C26 113.0(5) . .
C22 C21 Pt2 124.9(4) . .
C26 C21 Pt2 121.9(4) . .
F22 C22 C23 116.1(5) . .
F22 C22 C21 119.2(5) . .
C23 C22 C21 124.8(6) . .
C24 C23 F23 120.0(6) . .
C24 C23 C22 119.0(6) . .
F23 C23 C22 121.0(6) . .
C23 C24 C25 120.2(6) . .
C23 C24 F24 120.5(6) . .
C25 C24 F24 119.3(6) . .
F25 C25 C24 120.0(6) . .
F25 C25 C26 120.9(6) . .
C24 C25 C26 119.1(6) . .
F26 C26 C25 116.6(5) . .
F26 C26 C21 119.5(5) . .
C25 C26 C21 123.9(6) . .
C36 C31 C32 118.8(6) . .
C36 C31 P1 117.8(5) . .
C32 C31 P1 123.4(5) . .
C33 C32 C31 118.9(7) . .
C34 C33 C32 122.1(7) . .
C33 C34 C35 119.2(7) . .
C34 C35 C36 120.8(6) . .
C31 C36 C35 120.2(6) . .
C42 C41 C46 118.0(6) . .
C42 C41 P1 122.4(5) . .
C46 C41 P1 119.3(4) . .
C43 C42 C41 120.1(6) . .
C44 C43 C42 120.9(6) . .
C43 C44 C45 120.5(7) . .
C46 C45 C44 119.2(7) . .
C45 C46 C41 121.3(6) . .
C52 C51 C56 119.7(7) . .
C52 C51 P2 118.9(6) . .
C56 C51 P2 121.3(5) . .
C51 C52 C53 120.5(8) . .
C54 C53 C52 117.9(8) . .
C55 C54 C53 121.4(8) . .
C54 C55 C56 119.9(9) . .
C55 C56 C51 120.5(8) . .
C66 C61 C62 118.4(7) . .
C66 C61 P2 122.6(5) . .
C62 C61 P2 119.0(5) . .
C61 C62 C63 119.9(8) . .
C64 C63 C62 121.4(8) . .
C63 C64 C65 119.8(8) . .
C64 C65 C66 120.1(7) . .
C61 C66 C65 120.4(7) . .
C76 C71 C72 118.7(6) . .
C76 C71 P3 123.2(5) . .
C72 C71 P3 117.8(5) . .
C73 C72 C71 119.6(7) . .
C72 C73 C74 120.1(7) . .
C75 C74 C73 119.6(8) . .
C76 C75 C74 120.7(8) . .
C75 C76 C71 121.3(7) . .
C86 C81 C82 119.9(5) . .
C86 C81 P3 120.2(5) . .
C82 C81 P3 119.9(5) . .
C83 C82 C81 120.6(6) . .
C84 C83 C82 119.6(7) . .
C85 C84 C83 119.5(6) . .
C84 C85 C86 120.5(7) . .
C81 C86 C85 119.9(6) . .
C96 C91 C92 118.3(6) . .
C96 C91 P4 123.3(5) . .
C92 C91 P4 118.0(5) . .
C93 C92 C91 121.1(6) . .
C92 C93 C94 120.9(7) . .
C93 C94 C95 119.3(7) . .
C94 C95 C96 120.3(7) . .
C95 C96 C91 120.1(6) . .
C102 C101 C106 120.3(6) . .
C102 C101 P4 121.6(5) . .
C106 C101 P4 118.0(6) . .
C101 C102 C103 119.8(8) . .
C104 C103 C102 119.4(9) . .
C103 C104 C105 121.0(8) . .
C106 C105 C104 118.5(10) . .
C101 C106 C105 121.0(9) . .
Cl20 C200 Cl21 112.7(5) . .
C215 O211 C212 85.4(19) . .
C213 C212 O211 109(2) . .
C214 C213 C212 121(3) . .
C213 C214 C215 106(3) . .
C214 C215 O211 117(3) . .
Cl32 C300 Cl31 107.7(10) . .
Cl51 C500 Cl52 127(3) . .

loop_
_geom_bond_atom_site_label_1
_geom_bond_atom_site_label_2
_geom_bond_distance
_geom_bond_site_symmetry_2
Pt1 C1 2.001(7) .
Pt1 C11 2.063(6) .
Pt1 P2 2.2975(15) .
Pt1 P1 2.3112(14) .
Pt1 Pt1 11.8633(4) 3_662
P1 C31 1.809(6) .
P1 C41 1.823(6) .
P1 C1A 1.838(6) .
C1B C2B 1.539(8) .
C1B P2 1.831(6) .
C1' C2' 1.208(9) .
C1' Pt2 1.983(7) .
C1A C2A 1.536(8) .
C1 C2 1.209(9) .
Pt2 C21 2.057(6) .
Pt2 P3 2.2902(15) .
Pt2 P4 2.3051(14) .
Pt2 Pt2 11.6142(5) 3_662
P2 C61 1.826(6) .
P2 C51 1.828(6) .
C2A C3A 1.532(8) .
C2B C3B 1.529(8) .
C2 C3 1.353(9) .
C2' C3' 1.395(10) .
P3 C81 1.815(6) .
P3 C71 1.827(6) .
P3 C3B 1.830(6) .
C3A P4 1.836(6) .
C3 C3' 1.214(10) 3_662
C3' C3 1.214(10) 3_662
P4 C91 1.811(6) .
P4 C101 1.832(6) .
C11 C16 1.381(9) .
C11 C12 1.399(8) .
F12 C12 1.377(8) .
C12 C13 1.348(10) .
F13 C13 1.350(8) .
C13 C14 1.385(11) .
F14 C14 1.348(8) .
C14 C15 1.385(11) .
F15 C15 1.330(8) .
C15 C16 1.390(9) .
F16 C16 1.361(7) .
C21 C22 1.382(8) .
C21 C26 1.392(8) .
F22 C22 1.368(7) .
C22 C23 1.374(9) .
F23 C23 1.368(7) .
C23 C24 1.354(9) .
F24 C24 1.378(8) .
C24 C25 1.363(9) .
C25 F25 1.354(7) .
C25 C26 1.377(9) .
F26 C26 1.360(6) .
C31 C36 1.382(8) .
C31 C32 1.400(9) .
C32 C33 1.383(10) .
C33 C34 1.349(11) .
C34 C35 1.368(10) .
C35 C36 1.384(9) .
C41 C42 1.394(8) .
C41 C46 1.410(8) .
C42 C43 1.374(10) .
C43 C44 1.362(11) .
C44 C45 1.390(10) .
C45 C46 1.362(9) .
C51 C52 1.377(10) .
C51 C56 1.391(10) .
C52 C53 1.402(12) .
C53 C54 1.415(14) .
C54 C55 1.348(14) .
C55 C56 1.386(11) .
C61 C66 1.365(9) .
C61 C62 1.372(9) .
C62 C63 1.398(11) .
C63 C64 1.326(12) .
C64 C65 1.356(12) .
C65 C66 1.403(11) .
C71 C76 1.389(9) .
C71 C72 1.400(8) .
C72 C73 1.402(11) .
C73 C74 1.399(13) .
C74 C75 1.366(13) .
C75 C76 1.377(11) .
C81 C86 1.366(9) .
C81 C82 1.395(9) .
C82 C83 1.391(9) .
C83 C84 1.404(11) .
C84 C85 1.374(11) .
C85 C86 1.418(9) .
C91 C96 1.408(8) .
C91 C92 1.409(9) .
C92 C93 1.369(10) .
C93 C94 1.384(10) .
C94 C95 1.404(10) .
C95 C96 1.393(10) .
C101 C102 1.372(10) .
C101 C106 1.388(11) .
C102 C103 1.414(11) .
C103 C104 1.381(15) .
C104 C105 1.400(15) .
C105 C106 1.388(11) .
Cl20 C200 1.712(10) .
Cl21 C200 1.748(10) .
Cl31 C300 1.847(15) .
Cl32 C300 1.733(15) .
O211 C215 1.66(3) .
O211 C212 1.65(3) .
C212 C213 1.29(3) .
C213 C214 1.23(5) .
C214 C215 1.28(3) .
Cl51 C500 1.50(2) .
Cl52 C500 1.53(2) .

loop_
_geom_torsion_atom_site_label_1
_geom_torsion_atom_site_label_2
_geom_torsion_atom_site_label_3
_geom_torsion_atom_site_label_4
_geom_torsion
_geom_torsion_site_symmetry_1
_geom_torsion_site_symmetry_4
C1 Pt1 P1 C31 74.0(3) . .
C11 Pt1 P1 C31 -101.4(3) . .
P2 Pt1 P1 C31 92.5(4) . .
Pt1 Pt1 P1 C31 94.6(2) 3_662 .
C1 Pt1 P1 C41 -163.4(3) . .
C11 Pt1 P1 C41 21.2(3) . .
P2 Pt1 P1 C41 -145.0(4) . .
Pt1 Pt1 P1 C41 -142.9(2) 3_662 .
C1 Pt1 P1 C1A -45.4(3) . .
C11 Pt1 P1 C1A 139.2(3) . .
P2 Pt1 P1 C1A -26.9(4) . .
Pt1 Pt1 P1 C1A -24.8(2) 3_662 .
C31 P1 C1A C2A -178.7(4) . .
C41 P1 C1A C2A 72.5(4) . .
Pt1 P1 C1A C2A -56.9(4) . .
C11 Pt1 C1 C2 40(10) . .
P2 Pt1 C1 C2 96(8) . .
P1 Pt1 C1 C2 -87(8) . .
Pt1 Pt1 C1 C2 172(9) 3_662 .
C2' C1' Pt2 C21 -29(9) . .
C2' C1' Pt2 P3 -62(7) . .
C2' C1' Pt2 P4 120(7) . .
C2' C1' Pt2 Pt2 -163(7) . 3_662
C2B C1B P2 C61 165.1(5) . .
C2B C1B P2 C51 -85.5(5) . .
C2B C1B P2 Pt1 42.3(6) . .
C1 Pt1 P2 C61 -62.0(3) . .
C11 Pt1 P2 C61 113.2(3) . .
P1 Pt1 P2 C61 -80.5(4) . .
Pt1 Pt1 P2 C61 -82.6(2) 3_662 .
C1 Pt1 P2 C51 177.4(3) . .
C11 Pt1 P2 C51 -7.3(3) . .
P1 Pt1 P2 C51 159.0(4) . .
Pt1 Pt1 P2 C51 156.8(2) 3_662 .
C1 Pt1 P2 C1B 56.6(3) . .
C11 Pt1 P2 C1B -128.1(3) . .
P1 Pt1 P2 C1B 38.2(4) . .
Pt1 Pt1 P2 C1B 36.0(2) 3_662 .
P1 C1A C2A C3A -171.5(4) . .
P2 C1B C2B C3B 157.1(5) . .
Pt1 C1 C2 C3 -41(18) . .
Pt2 C1' C2' C3' -68(11) . .
C1' Pt2 P3 C81 66.3(3) . .
C21 Pt2 P3 C81 -111.9(3) . .
P4 Pt2 P3 C81 93.0(6) . .
Pt2 Pt2 P3 C81 86.9(2) 3_662 .
C1' Pt2 P3 C71 -172.6(3) . .
C21 Pt2 P3 C71 9.2(3) . .
P4 Pt2 P3 C71 -145.9(6) . .
Pt2 Pt2 P3 C71 -152.0(2) 3_662 .
C1' Pt2 P3 C3B -51.0(3) . .
C21 Pt2 P3 C3B 130.8(3) . .
P4 Pt2 P3 C3B -24.3(7) . .
Pt2 Pt2 P3 C3B -30.4(2) 3_662 .
C1B C2B C3B P3 -173.9(5) . .
C81 P3 C3B C2B -164.3(5) . .
C71 P3 C3B C2B 85.1(6) . .
Pt2 P3 C3B C2B -41.4(6) . .
C1A C2A C3A P4 172.8(4) . .
C1 C2 C3 C3' -33(19) . 3_662
C1' C2' C3' C3 -69(16) . 3_662
C2A C3A P4 C91 -81.1(5) . .
C2A C3A P4 C101 171.8(5) . .
C2A C3A P4 Pt2 45.1(5) . .
C1' Pt2 P4 C91 -179.8(3) . .
C21 Pt2 P4 C91 -1.5(3) . .
P3 Pt2 P4 C91 153.5(6) . .
Pt2 Pt2 P4 C91 159.6(2) 3_662 .
C1' Pt2 P4 C3A 59.1(3) . .
C21 Pt2 P4 C3A -122.5(3) . .
P3 Pt2 P4 C3A 32.5(6) . .
Pt2 Pt2 P4 C3A 38.6(2) 3_662 .
C1' Pt2 P4 C101 -59.2(3) . .
C21 Pt2 P4 C101 119.1(3) . .
P3 Pt2 P4 C101 -85.9(6) . .
Pt2 Pt2 P4 C101 -79.7(2) 3_662 .
C1 Pt1 C11 C16 137(2) . .
P2 Pt1 C11 C16 81.0(5) . .
P1 Pt1 C11 C16 -96.8(5) . .
Pt1 Pt1 C11 C16 18.1(10) 3_662 .
C1 Pt1 C11 C12 -38(3) . .
P2 Pt1 C11 C12 -94.6(5) . .
P1 Pt1 C11 C12 87.6(5) . .
Pt1 Pt1 C11 C12 -157.4(4) 3_662 .
C16 C11 C12 C13 -1.6(9) . .
Pt1 C11 C12 C13 174.4(5) . .
C16 C11 C12 F12 -177.6(5) . .
Pt1 C11 C12 F12 -1.6(8) . .
F12 C12 C13 F13 -3.7(10) . .
C11 C12 C13 F13 -179.8(6) . .
F12 C12 C13 C14 178.1(6) . .
C11 C12 C13 C14 2.1(11) . .
C12 C13 C14 F14 175.9(7) . .
F13 C13 C14 F14 -2.3(11) . .
C12 C13 C14 C15 -0.6(11) . .
F13 C13 C14 C15 -178.8(6) . .
F14 C14 C15 F15 2.8(11) . .
C13 C14 C15 F15 179.4(7) . .
F14 C14 C15 C16 -177.7(6) . .
C13 C14 C15 C16 -1.1(11) . .
C12 C11 C16 F16 178.6(5) . .
Pt1 C11 C16 F16 2.6(8) . .
C12 C11 C16 C15 -0.3(9) . .
Pt1 C11 C16 C15 -176.2(5) . .
F15 C15 C16 F16 2.2(9) . .
C14 C15 C16 F16 -177.3(6) . .
F15 C15 C16 C11 -178.9(6) . .
C14 C15 C16 C11 1.6(10) . .
C1' Pt2 C21 C22 -145(4) . .
P3 Pt2 C21 C22 -112.0(5) . .
P4 Pt2 C21 C22 65.9(5) . .
Pt2 Pt2 C21 C22 -18.5(9) 3_662 .
C1' Pt2 C21 C26 29(4) . .
P3 Pt2 C21 C26 62.3(5) . .
P4 Pt2 C21 C26 -119.8(5) . .
Pt2 Pt2 C21 C26 155.8(4) 3_662 .
C26 C21 C22 F22 -176.2(5) . .
Pt2 C21 C22 F22 -1.4(8) . .
C26 C21 C22 C23 3.0(9) . .
Pt2 C21 C22 C23 177.7(5) . .
F22 C22 C23 C24 178.1(6) . .
C21 C22 C23 C24 -1.1(10) . .
F22 C22 C23 F23 -1.7(9) . .
C21 C22 C23 F23 179.1(6) . .
F23 C23 C24 C25 179.0(6) . .
C22 C23 C24 C25 -0.8(11) . .
F23 C23 C24 F24 -0.6(10) . .
C22 C23 C24 F24 179.5(6) . .
C23 C24 C25 F25 -178.2(6) . .
F24 C24 C25 F25 1.4(10) . .
C23 C24 C25 C26 0.5(11) . .
F24 C24 C25 C26 -179.9(6) . .
F25 C25 C26 F26 1.2(9) . .
C24 C25 C26 F26 -177.5(6) . .
F25 C25 C26 C21 -179.6(6) . .
C24 C25 C26 C21 1.7(10) . .
C22 C21 C26 F26 175.9(5) . .
Pt2 C21 C26 F26 1.0(8) . .
C22 C21 C26 C25 -3.3(9) . .
Pt2 C21 C26 C25 -178.2(5) . .
C41 P1 C31 C36 -62.7(6) . .
C1A P1 C31 C36 -168.9(5) . .
Pt1 P1 C31 C36 68.8(5) . .
C41 P1 C31 C32 116.1(6) . .
C1A P1 C31 C32 9.9(7) . .
Pt1 P1 C31 C32 -112.4(6) . .
C36 C31 C32 C33 -3.5(12) . .
P1 C31 C32 C33 177.7(7) . .
C31 C32 C33 C34 2.2(15) . .
C32 C33 C34 C35 0.2(14) . .
C33 C34 C35 C36 -1.3(12) . .
C32 C31 C36 C35 2.5(10) . .
P1 C31 C36 C35 -178.6(5) . .
C34 C35 C36 C31 -0.1(11) . .
C31 P1 C41 C42 -23.5(6) . .
C1A P1 C41 C42 87.3(5) . .
Pt1 P1 C41 C42 -149.1(4) . .
C31 P1 C41 C46 162.6(4) . .
C1A P1 C41 C46 -86.6(5) . .
Pt1 P1 C41 C46 36.9(5) . .
C46 C41 C42 C43 0.3(9) . .
P1 C41 C42 C43 -173.8(5) . .
C41 C42 C43 C44 1.2(10) . .
C42 C43 C44 C45 -1.5(11) . .
C43 C44 C45 C46 0.3(10) . .
C44 C45 C46 C41 1.1(9) . .
C42 C41 C46 C45 -1.4(9) . .
P1 C41 C46 C45 172.8(5) . .
C61 P2 C51 C52 -45.9(6) . .
C1B P2 C51 C52 -156.9(6) . .
Pt1 P2 C51 C52 79.4(6) . .
C61 P2 C51 C56 137.0(6) . .
C1B P2 C51 C56 26.0(6) . .
Pt1 P2 C51 C56 -97.7(5) . .
C56 C51 C52 C53 0.9(12) . .
P2 C51 C52 C53 -176.2(7) . .
C51 C52 C53 C54 -1.4(14) . .
C52 C53 C54 C55 2.3(15) . .
C53 C54 C55 C56 -2.5(14) . .
C54 C55 C56 C51 2.0(13) . .
C52 C51 C56 C55 -1.1(11) . .
P2 C51 C56 C55 175.9(6) . .
C51 P2 C61 C66 -75.2(6) . .
C1B P2 C61 C66 35.2(7) . .
Pt1 P2 C61 C66 156.6(5) . .
C51 P2 C61 C62 104.0(7) . .
C1B P2 C61 C62 -145.7(6) . .
Pt1 P2 C61 C62 -24.2(7) . .
C66 C61 C62 C63 0.2(13) . .
P2 C61 C62 C63 -179.0(8) . .
C61 C62 C63 C64 -1.5(16) . .
C62 C63 C64 C65 1.5(16) . .
C63 C64 C65 C66 -0.1(15) . .
C62 C61 C66 C65 1.1(12) . .
P2 C61 C66 C65 -179.7(6) . .
C64 C65 C66 C61 -1.2(13) . .
C81 P3 C71 C76 11.5(7) . .
C3B P3 C71 C76 121.2(6) . .
Pt2 P3 C71 C76 -114.1(6) . .
C81 P3 C71 C72 -175.5(5) . .
C3B P3 C71 C72 -65.7(6) . .
Pt2 P3 C71 C72 59.0(5) . .
C76 C71 C72 C73 -0.7(10) . .
P3 C71 C72 C73 -174.1(6) . .
C71 C72 C73 C74 -0.7(12) . .
C72 C73 C74 C75 1.4(15) . .
C73 C74 C75 C76 -0.7(16) . .
C74 C75 C76 C71 -0.7(15) . .
C72 C71 C76 C75 1.4(12) . .
P3 C71 C76 C75 174.4(7) . .
C71 P3 C81 C86 -120.8(6) . .
C3B P3 C81 C86 127.7(6) . .
Pt2 P3 C81 C86 5.8(6) . .
C71 P3 C81 C82 60.0(6) . .
C3B P3 C81 C82 -51.4(6) . .
Pt2 P3 C81 C82 -173.4(5) . .
C86 C81 C82 C83 1.1(11) . .
P3 C81 C82 C83 -179.7(6) . .
C81 C82 C83 C84 -2.5(11) . .
C82 C83 C84 C85 2.0(12) . .
C83 C84 C85 C86 -0.2(12) . .
C82 C81 C86 C85 0.7(10) . .
P3 C81 C86 C85 -178.4(6) . .
C84 C85 C86 C81 -1.2(12) . .
C3A P4 C91 C96 16.1(6) . .
C101 P4 C91 C96 123.7(5) . .
Pt2 P4 C91 C96 -107.7(5) . .
C3A P4 C91 C92 -171.0(5) . .
C101 P4 C91 C92 -63.4(5) . .
Pt2 P4 C91 C92 65.2(5) . .
C96 C91 C92 C93 -0.8(10) . .
P4 C91 C92 C93 -174.0(5) . .
C91 C92 C93 C94 2.8(11) . .
C92 C93 C94 C95 -3.4(12) . .
C93 C94 C95 C96 2.1(12) . .
C94 C95 C96 C91 -0.2(11) . .
C92 C91 C96 C95 -0.5(9) . .
P4 C91 C96 C95 172.3(5) . .
C91 P4 C101 C102 141.1(6) . .
C3A P4 C101 C102 -108.8(6) . .
Pt2 P4 C101 C102 13.9(7) . .
C91 P4 C101 C106 -41.8(7) . .
C3A P4 C101 C106 68.3(7) . .
Pt2 P4 C101 C106 -169.0(6) . .
C106 C101 C102 C103 0.8(11) . .
P4 C101 C102 C103 177.9(6) . .
C101 C102 C103 C104 -1.2(14) . .
C102 C103 C104 C105 2.9(18) . .
C103 C104 C105 C106 -4(2) . .
C102 C101 C106 C105 -2.1(14) . .
P4 C101 C106 C105 -179.2(9) . .
C104 C105 C106 C101 3.6(18) . .
C215 O211 C212 C213 -12(4) . .
O211 C212 C213 C214 8(7) . .
C212 C213 C214 C215 3(7) . .
C213 C214 C215 O211 -14(5) . .
C212 O211 C215 C214 15(3) . .
